data_1550167
loop_
_publ_author_name
'Cramer, Nicolai'
'Audic, Benoit'
'Wodrich, Matthew D.'

_publ_section_title
;
 Mild complexation protocol for chiral CpxRh and Ir complexes suitable for
 in situ catalysis
;
_journal_name_full 'Chemical Science'
_journal_paper_doi 10.1039/C8SC04385J
_journal_year 2019
_chemical_absolute_configuration rmad
_chemical_formula_moiety 'C17 H28 O2 Si'
_chemical_formula_sum 'C17 H28 O2 Si'
_chemical_formula_weight 292.48
_space_group_crystal_system orthorhombic
_space_group_IT_number 19
_space_group_name_Hall 'P 2ac 2ab'
_space_group_name_H-M_alt 'P 21 21 21'
_symmetry_space_group_name_Hall 'P 2ac 2ab'
_symmetry_space_group_name_H-M 'P 21 21 21'
_atom_sites_solution_hydrogens difmap
_atom_sites_solution_primary direct
_atom_sites_solution_secondary difmap
_audit_creation_method SHELXL-2018/1
_audit_update_record
;
2018-09-26 deposited with the CCDC.
2018-10-30 downloaded from the CCDC.
;
_cell_angle_alpha 90
_cell_angle_beta 90
_cell_angle_gamma 90
_cell_formula_units_Z 4
_cell_length_a 7.53335(13)
_cell_length_b 10.27117(14)
_cell_length_c 22.6089(3)
_cell_measurement_reflns_used 22925
_cell_measurement_temperature 100.01(10)
_cell_measurement_theta_max 73.4640
_cell_measurement_theta_min 3.8850
_cell_volume 1749.39(4)
_computing_cell_refinement 'CrysAlisPro 1.171.38.46 (Rigaku OD, 2015)'
_computing_data_collection 'CrysAlisPro 1.171.38.46 (Rigaku OD, 2015)'
_computing_data_reduction 'CrysAlisPro 1.171.38.46 (Rigaku OD, 2015)'
_computing_molecular_graphics 'Olex2 (Dolomanov et al., 2009)'
_computing_publication_material 'CIFTAB (Sheldrick, 2016)'
_computing_structure_refinement 'SHELXL-2018/1 (Sheldrick, 2018)'
_computing_structure_solution 'SHELXT (Sheldrick, 2015)'
_diffrn_ambient_environment N~2~
_diffrn_ambient_temperature 100.01(10)
_diffrn_detector 'CCD plate'
_diffrn_detector_area_resol_mean 5.2817
_diffrn_detector_type AtlasS2
_diffrn_measured_fraction_theta_full 1.000
_diffrn_measured_fraction_theta_max 0.996
_diffrn_measurement_details
;
List of Runs (angles in degrees, time in seconds):

  # Type    Start    End  Width  t~exp~   \w     \q     \k     \f   Frames
#--------------------------------------------------------------------------
  1  \w     14.00  63.00   1.00    2.00    --   40.91  57.00 -30.00   49
  2  \w     86.00 133.00   1.00    2.00    --   58.00  76.00 -93.66   47
  3  \w     92.00 133.00   1.00    2.00    --   58.00  76.00 -46.37   41
  4  \w    137.00 178.00   1.00    8.00    --  107.03  77.00   0.00   41
  5  \w    122.00 148.00   1.00    8.00    --  107.03  77.00-120.00   26
  6  \w    127.00 153.00   1.00    8.00    --  107.03  77.00-180.00   26
  7  \w     79.00 137.00   1.00    8.00    --  107.03  61.00-150.00   58
  8  \w     79.00 138.00   1.00    8.00    --  107.03  61.00 -90.00   59
  9  \w    115.00 173.00   1.00    8.00    --  107.03  77.00 -30.00   58
 10  \w    117.00 164.00   1.00    8.00    --  107.03  77.00 120.00   47
 11  \w     75.00 167.00   1.00    8.00    --  107.03  77.00 150.00   92
 12  \w     78.00 111.00   1.00    8.00    --  107.03  61.00 150.00   33
 13  \w     74.00 100.00   1.00    8.00    --  107.03  77.00 120.00   26
 14  \w     75.00 170.00   1.00    8.00    --  107.03  77.00  90.00   95
 15  \w     81.00 110.00   1.00    8.00    --  107.03  61.00   0.00   29
 16  \w     75.00 171.00   1.00    8.00    --  107.03  77.00 -60.00   96
 17  \w     75.00 169.00   1.00    8.00    --  107.03  77.00 -90.00   94
 18  \w     80.00 105.00   1.00    8.00    --  107.03  61.00-180.00   25
 19  \w     79.00 104.00   1.00    8.00    --  107.03  61.00-120.00   25
 20  \w     74.00 100.00   1.00    8.00    --  107.03  77.00-180.00   26
 21  \w     75.00 176.00   1.00    8.00    --  107.03  77.00-150.00  101
 22  \w     74.00  99.00   1.00    8.00    --  107.03  77.00 -30.00   25
 23  \w     74.00 133.00   1.00    8.00    --  107.03  77.00   0.00   59
 24  \w     74.00 100.00   1.00    8.00    --  107.03  77.00-120.00   26
 25  \w     38.00  67.00   1.00    2.00    --   70.00  76.00  16.82   29
 26  \w     35.00  62.00   1.00    2.00    --   66.00  76.00  84.38   27
 27  \w     35.00  79.00   1.00    2.00    --   66.00  76.00 114.38   44
 28  \w     66.00 138.00   1.00    2.00    --   62.00  76.00 154.72   72
 29  \w     74.00 173.00   1.00    8.00    --  107.03  77.00  60.00   99
 30  \w     74.00 160.00   1.00    8.00    --  107.03  77.00  30.00   86
 31  \w     46.00 139.00   1.00    8.00    --  107.03 -77.00-120.00   93
 32  \w     47.00 107.00   1.00    8.00    --  107.03 -94.00-180.00   60
 33  \w     33.00  61.00   1.00    2.00    --   40.91-125.00-120.00   28
 34  \w      2.00  78.00   1.00    2.00    --   40.91 -99.00 -60.00   76
 35  \w     44.00 112.00   1.00    8.00    --  107.03-125.00  90.00   68
 36  \w     27.00  87.00   1.00    8.00    --  107.03 -94.00 120.00   60
 37  \w     27.00  52.00   1.00    2.00    --   58.00  76.00 -46.37   25
 38  \w     33.00  66.00   1.00    2.00    --   66.00  77.00 -18.19   33
 39  \w     34.00  67.00   1.00    2.00    --   66.00  77.00  47.64   33
 40  \w     30.00  56.00   1.00    2.00    --   62.00  76.00 -25.97   26
 41  \w     21.00  46.00   1.00    2.00    --   54.00  79.00 -66.63   25
 42  \w     20.00  45.00   1.00    2.00    --   54.00  81.00-105.03   25
 43  \w     26.00  52.00   1.00    2.00    --   58.00  76.00 -93.66   26
 44  \w     20.00  45.00   1.00    2.00    --   54.00  81.00-154.32   25
 45  \w     28.00  71.00   1.00    2.00    --   58.00  77.00-173.35   43
 46  \w     -4.00  23.00   1.00    2.00    --   34.00  91.00 -32.61   27
 47  \w     11.00  36.00   1.00    2.00    --   46.00  84.00  57.73   25
 48  \w     12.00  38.00   1.00    2.00    --   46.00  81.00 122.61   26
 49  \w     30.00  56.00   1.00    2.00    --   62.00  76.00 154.72   26
 50  \w    -56.00 -20.00   1.00    2.00    --  -40.91 -38.00-120.00   36
 51  \w     -5.00  24.00   1.00    2.00    --   34.00  94.00-167.61   29
 52  \w    -89.00 -12.00   1.00    2.00    --  -40.91 125.00  30.00   77
 53  \w   -123.00  36.00   1.00    2.00    --  -40.91   0.00   0.00  159
 54  \w   -111.00 -60.00   1.00    2.00    --  -40.91 -38.00-120.00   51
;
_diffrn_measurement_device 'four-circle diffractometer'
_diffrn_measurement_device_type 'SuperNova, Dual, Cu at zero, AtlasS2'
_diffrn_measurement_method '\w scans'
_diffrn_radiation_monochromator mirror
_diffrn_radiation_probe x-ray
_diffrn_radiation_type 'Cu K\a'
_diffrn_radiation_wavelength 1.54184
_diffrn_reflns_av_R_equivalents 0.0236
_diffrn_reflns_av_unetI/netI 0.0111
_diffrn_reflns_Laue_measured_fraction_full 1.000
_diffrn_reflns_Laue_measured_fraction_max 0.996
_diffrn_reflns_limit_h_max 8
_diffrn_reflns_limit_h_min -9
_diffrn_reflns_limit_k_max 12
_diffrn_reflns_limit_k_min -12
_diffrn_reflns_limit_l_max 28
_diffrn_reflns_limit_l_min -28
_diffrn_reflns_number 28192
_diffrn_reflns_point_group_measured_fraction_full 1.000
_diffrn_reflns_point_group_measured_fraction_max 0.994
_diffrn_reflns_theta_full 67.684
_diffrn_reflns_theta_max 73.574
_diffrn_reflns_theta_min 3.910
_diffrn_source 'micro-focus sealed X-ray tube'
_diffrn_source_type 'SuperNova (Cu) X-ray Source'
_exptl_absorpt_coefficient_mu 1.172
_exptl_absorpt_correction_T_max 1.000
_exptl_absorpt_correction_T_min 0.512
_exptl_absorpt_correction_type gaussian
_exptl_absorpt_process_details
;
CrysAlisPro 1.171.38.46 (Rigaku Oxford Diffraction, 2015)
Numerical absorption correction based on gaussian integration over
a multifaceted crystal model.
Empirical absorption correction using spherical harmonics,
implemented in SCALE3 ABSPACK scaling algorithm.
;
_exptl_crystal_colour colourless
_exptl_crystal_density_diffrn 1.111
_exptl_crystal_description prism
_exptl_crystal_F_000 640
_exptl_crystal_size_max 0.545
_exptl_crystal_size_mid 0.119
_exptl_crystal_size_min 0.079
_refine_diff_density_max 0.182
_refine_diff_density_min -0.156
_refine_diff_density_rms 0.030
_refine_ls_abs_structure_details
;
 Flack x determined using 1463 quotients [(I+)-(I-)]/[(I+)+(I-)]
 (Parsons, Flack and Wagner, Acta Cryst. B69 (2013) 249-259).
;
_refine_ls_abs_structure_Flack -0.006(6)
_refine_ls_extinction_method none
_refine_ls_goodness_of_fit_ref 1.058
_refine_ls_hydrogen_treatment refall
_refine_ls_matrix_type full
_refine_ls_number_parameters 293
_refine_ls_number_reflns 3520
_refine_ls_number_restraints 0
_refine_ls_restrained_S_all 1.058
_refine_ls_R_factor_all 0.0225
_refine_ls_R_factor_gt 0.0223
_refine_ls_shift/su_max 0.001
_refine_ls_shift/su_mean 0.000
_refine_ls_structure_factor_coef Fsqd
_refine_ls_weighting_details 'w=1/[\s^2^(Fo^2^)+(0.0290P)^2^+0.3648P] where P=(Fo^2^+2Fc^2^)/3'
_refine_ls_weighting_scheme calc
_refine_ls_wR_factor_gt 0.0567
_refine_ls_wR_factor_ref 0.0569
_reflns_Friedel_coverage 0.725
_reflns_Friedel_fraction_full 0.999
_reflns_Friedel_fraction_max 0.991
_reflns_number_gt 3490
_reflns_number_total 3520
_reflns_threshold_expression 'I > 2\s(I)'
_cod_data_source_file c8sc04385j2.cif
_cod_data_source_block shelx_CCDC1
_cod_database_code 1550167
_shelx_shelxl_version_number 2018/1
_shelx_space_group_comment
;
The symmetry employed for this shelxl refinement is uniquely defined
by the following loop, which should always be used as a source of
symmetry information in preference to the above space-group names.
They are only intended as comments.
;

loop_
_space_group_symop_operation_xyz
'x, y, z'
'-x+1/2, -y, z+1/2'
'-x, y+1/2, -z+1/2'
'x+1/2, -y+1/2, -z'

loop_
_atom_site_label
_atom_site_type_symbol
_atom_site_fract_x
_atom_site_fract_y
_atom_site_fract_z
_atom_site_U_iso_or_equiv
_atom_site_adp_type
_atom_site_occupancy
_atom_site_site_symmetry_order
_atom_site_calc_flag
Si1 Si 0.54477(6) 0.48533(4) 0.48598(2) 0.01970(10) Uani 1 1 d
O1 O 0.40912(15) 0.78312(11) 0.74151(5) 0.0244(3) Uani 1 1 d
O2 O 0.17575(14) 0.68033(11) 0.69445(5) 0.0226(2) Uani 1 1 d
C1 C 0.6154(2) 0.43383(15) 0.56397(6) 0.0184(3) Uani 1 1 d
H1 H 0.577(3) 0.3430(18) 0.5682(8) 0.020(4) Uiso 1 1 d
C2 C 0.8117(2) 0.45642(15) 0.56855(7) 0.0217(3) Uani 1 1 d
H2 H 0.896(3) 0.409(2) 0.5448(9) 0.028(5) Uiso 1 1 d
C3 C 0.8432(2) 0.55299(15) 0.60724(7) 0.0206(3) Uani 1 1 d
H3 H 0.956(3) 0.5887(19) 0.6189(8) 0.021(4) Uiso 1 1 d
C4 C 0.6765(2) 0.59537(14) 0.63336(6) 0.0177(3) Uani 1 1 d
C5 C 0.6581(2) 0.70124(15) 0.67937(7) 0.0186(3) Uani 1 1 d
H5 H 0.752(2) 0.6910(18) 0.7084(8) 0.017(4) Uiso 1 1 d
C6 C 0.4766(2) 0.67776(14) 0.70703(6) 0.0179(3) Uani 1 1 d
H6 H 0.482(2) 0.5989(18) 0.7306(7) 0.015(4) Uiso 1 1 d
C7 C 0.2190(2) 0.77061(15) 0.74124(7) 0.0203(3) Uani 1 1 d
C8 C 0.33423(19) 0.66301(14) 0.66053(6) 0.0163(3) Uani 1 1 d
H8 H 0.347(2) 0.7332(17) 0.6319(8) 0.013(4) Uiso 1 1 d
C9 C 0.34769(19) 0.53383(14) 0.62763(6) 0.0163(3) Uani 1 1 d
H9 H 0.274(2) 0.5375(18) 0.5917(8) 0.018(4) Uiso 1 1 d
C10 C 0.54186(19) 0.52382(14) 0.61005(6) 0.0163(3) Uani 1 1 d
C11 C 0.6808(2) 0.83797(16) 0.65311(8) 0.0257(3) Uani 1 1 d
H11A H 0.663(3) 0.905(2) 0.6835(9) 0.032(5) Uiso 1 1 d
H11B H 0.595(3) 0.854(2) 0.6215(10) 0.035(6) Uiso 1 1 d
H11C H 0.802(3) 0.849(2) 0.6370(9) 0.031(5) Uiso 1 1 d
C12 C 0.1537(2) 0.71384(17) 0.79894(8) 0.0259(3) Uani 1 1 d
H12A H 0.024(3) 0.701(2) 0.7978(9) 0.033(5) Uiso 1 1 d
H12B H 0.181(3) 0.775(2) 0.8319(9) 0.035(6) Uiso 1 1 d
H12C H 0.214(3) 0.632(2) 0.8058(9) 0.032(6) Uiso 1 1 d
C13 C 0.1420(3) 0.90366(16) 0.72814(8) 0.0265(4) Uani 1 1 d
H13A H 0.188(3) 0.933(2) 0.6888(10) 0.036(6) Uiso 1 1 d
H13B H 0.178(3) 0.964(2) 0.7575(10) 0.035(6) Uiso 1 1 d
H13C H 0.012(3) 0.900(2) 0.7264(9) 0.030(5) Uiso 1 1 d
C14 C 0.2849(2) 0.41590(16) 0.66333(7) 0.0208(3) Uani 1 1 d
H14A H 0.354(3) 0.407(2) 0.6999(9) 0.028(5) Uiso 1 1 d
H14B H 0.165(3) 0.421(2) 0.6734(9) 0.036(6) Uiso 1 1 d
H14C H 0.303(3) 0.334(2) 0.6409(9) 0.032(5) Uiso 1 1 d
C15 C 0.6805(4) 0.3918(2) 0.43171(9) 0.0425(5) Uani 1 1 d
H15A H 0.794(4) 0.419(3) 0.4340(11) 0.046(7) Uiso 1 1 d
H15B H 0.681(4) 0.301(3) 0.4402(13) 0.063(8) Uiso 1 1 d
H15C H 0.641(4) 0.410(3) 0.3911(12) 0.053(7) Uiso 1 1 d
C16 C 0.5812(3) 0.66371(17) 0.47683(8) 0.0286(4) Uani 1 1 d
H16A H 0.492(4) 0.712(3) 0.4995(13) 0.059(8) Uiso 1 1 d
H16B H 0.690(4) 0.688(3) 0.4902(13) 0.066(8) Uiso 1 1 d
H16C H 0.567(4) 0.694(2) 0.4368(11) 0.049(7) Uiso 1 1 d
C17 C 0.3068(3) 0.4413(2) 0.47268(8) 0.0324(4) Uani 1 1 d
H17A H 0.279(3) 0.443(2) 0.4314(11) 0.045(7) Uiso 1 1 d
H17B H 0.227(4) 0.501(3) 0.4935(13) 0.071(8) Uiso 1 1 d
H17C H 0.282(4) 0.357(3) 0.4851(12) 0.062(8) Uiso 1 1 d

loop_
_atom_site_aniso_label
_atom_site_aniso_U_11
_atom_site_aniso_U_22
_atom_site_aniso_U_33
_atom_site_aniso_U_23
_atom_site_aniso_U_13
_atom_site_aniso_U_12
Si1 0.0250(2) 0.01811(18) 0.01601(18) 0.00086(15) 0.00133(16) 0.00181(16)
O1 0.0190(6) 0.0275(6) 0.0267(6) -0.0135(5) -0.0004(4) -0.0021(4)
O2 0.0144(5) 0.0291(6) 0.0243(5) -0.0123(5) 0.0026(4) -0.0009(4)
C1 0.0186(7) 0.0188(7) 0.0179(7) 0.0000(6) 0.0014(6) 0.0027(6)
C2 0.0184(7) 0.0243(8) 0.0225(7) 0.0039(6) 0.0038(6) 0.0060(6)
C3 0.0146(7) 0.0236(8) 0.0236(7) 0.0063(6) 0.0001(6) 0.0017(6)
C4 0.0156(7) 0.0194(7) 0.0182(6) 0.0044(6) 0.0001(6) 0.0002(6)
C5 0.0140(7) 0.0210(7) 0.0207(7) -0.0004(6) -0.0023(6) -0.0028(6)
C6 0.0176(7) 0.0182(7) 0.0180(7) -0.0038(5) -0.0007(6) -0.0016(6)
C7 0.0185(8) 0.0211(7) 0.0212(7) -0.0060(6) 0.0012(6) 0.0005(6)
C8 0.0119(7) 0.0195(7) 0.0174(6) -0.0029(6) 0.0015(5) -0.0004(6)
C9 0.0139(7) 0.0196(7) 0.0153(6) -0.0027(5) -0.0015(5) -0.0003(5)
C10 0.0164(7) 0.0179(6) 0.0146(6) 0.0015(5) 0.0002(5) 0.0022(6)
C11 0.0236(8) 0.0205(8) 0.0329(9) 0.0002(7) 0.0005(7) -0.0057(6)
C12 0.0303(9) 0.0228(8) 0.0247(8) -0.0013(6) 0.0018(7) 0.0021(7)
C13 0.0313(10) 0.0213(8) 0.0268(8) -0.0016(7) -0.0012(7) 0.0017(7)
C14 0.0172(8) 0.0216(7) 0.0237(7) -0.0030(6) 0.0010(6) -0.0032(6)
C15 0.0631(16) 0.0435(12) 0.0211(8) 0.0011(8) 0.0093(9) 0.0209(11)
C16 0.0282(9) 0.0235(8) 0.0342(10) 0.0080(7) -0.0052(7) -0.0020(7)
C17 0.0392(10) 0.0351(10) 0.0228(8) 0.0056(7) -0.0090(7) -0.0112(8)

loop_
_atom_type_symbol
_atom_type_description
_atom_type_scat_dispersion_real
_atom_type_scat_dispersion_imag
_atom_type_scat_source
C C 0.0181 0.0091 'International Tables Vol C Tables 4.2.6.8 and 6.1.1.4'
H H 0.0000 0.0000 'International Tables Vol C Tables 4.2.6.8 and 6.1.1.4'
O O 0.0492 0.0322 'International Tables Vol C Tables 4.2.6.8 and 6.1.1.4'
Si Si 0.2541 0.3302 'International Tables Vol C Tables 4.2.6.8 and 6.1.1.4'

loop_
_exptl_crystal_face_index_h
_exptl_crystal_face_index_k
_exptl_crystal_face_index_l
_exptl_crystal_face_perp_dist
0 -4 11 0.0317
-5 0 4 0.2511
5 0 -4 0.2511
0 6 8 0.0618
-4 1 7 0.2166
0 1 15 0.0552
0 6 -8 0.0466
-2 5 -7 0.1083
0 3 -13 0.0450
0 -5 -10 0.0547
0 -7 2 0.0428
-4 -3 2 0.2444
0 1 -15 0.0495

loop_
_geom_angle_atom_site_label_1
_geom_angle_atom_site_label_2
_geom_angle_atom_site_label_3
_geom_angle
C15 Si1 C16 110.66(10)
C15 Si1 C17 107.15(12)
C16 Si1 C17 111.12(9)
C15 Si1 C1 108.12(8)
C16 Si1 C1 109.42(8)
C17 Si1 C1 110.30(7)
C6 O1 C7 106.53(11)
C8 O2 C7 106.53(11)
C10 C1 C2 102.76(12)
C10 C1 Si1 111.51(10)
C2 C1 Si1 107.13(10)
C10 C1 H1 114.1(11)
C2 C1 H1 115.6(11)
Si1 C1 H1 105.7(11)
C3 C2 C1 109.46(14)
C3 C2 H2 128.2(13)
C1 C2 H2 122.3(13)
C2 C3 C4 109.44(14)
C2 C3 H3 128.0(11)
C4 C3 H3 122.5(11)
C10 C4 C3 108.96(13)
C10 C4 C5 126.03(14)
C3 C4 C5 125.01(14)
C4 C5 C6 104.52(12)
C4 C5 C11 112.46(13)
C6 C5 C11 113.82(13)
C4 C5 H5 108.7(11)
C6 C5 H5 111.2(11)
C11 C5 H5 106.2(11)
O1 C6 C8 101.74(12)
O1 C6 C5 115.09(12)
C8 C6 C5 111.59(12)
O1 C6 H6 110.4(10)
C8 C6 H6 109.3(11)
C5 C6 H6 108.5(11)
O1 C7 O2 106.56(12)
O1 C7 C12 110.77(14)
O2 C7 C12 108.14(13)
O1 C7 C13 107.56(14)
O2 C7 C13 110.49(13)
C12 C7 C13 113.12(14)
O2 C8 C6 101.96(11)
O2 C8 C9 115.18(12)
C6 C8 C9 112.33(12)
O2 C8 H8 110.3(10)
C6 C8 H8 108.6(11)
C9 C8 H8 108.3(10)
C10 C9 C8 104.51(12)
C10 C9 C14 112.45(12)
C8 C9 C14 114.27(12)
C10 C9 H9 109.4(11)
C8 C9 H9 109.3(11)
C14 C9 H9 106.8(11)
C4 C10 C1 109.11(13)
C4 C10 C9 125.48(13)
C1 C10 C9 125.41(13)
C5 C11 H11A 111.0(13)
C5 C11 H11B 111.5(13)
H11A C11 H11B 107.3(18)
C5 C11 H11C 110.7(13)
H11A C11 H11C 107.5(18)
H11B C11 H11C 108.8(18)
C7 C12 H12A 110.7(12)
C7 C12 H12B 109.7(13)
H12A C12 H12B 108.0(18)
C7 C12 H12C 108.8(13)
H12A C12 H12C 110.3(18)
H12B C12 H12C 109.3(17)
C7 C13 H13A 108.2(13)
C7 C13 H13B 109.9(13)
H13A C13 H13B 109.2(18)
C7 C13 H13C 110.9(13)
H13A C13 H13C 108.7(18)
H13B C13 H13C 109.9(18)
C9 C14 H14A 110.7(13)
C9 C14 H14B 112.4(14)
H14A C14 H14B 108.4(18)
C9 C14 H14C 111.2(12)
H14A C14 H14C 106.2(17)
H14B C14 H14C 107.7(18)
Si1 C15 H15A 108.7(17)
Si1 C15 H15B 112.0(17)
H15A C15 H15B 107(2)
Si1 C15 H15C 110.5(16)
H15A C15 H15C 106(2)
H15B C15 H15C 112(2)
Si1 C16 H16A 109.8(16)
Si1 C16 H16B 111.3(19)
H16A C16 H16B 108(2)
Si1 C16 H16C 113.7(15)
H16A C16 H16C 105(2)
H16B C16 H16C 109(2)
Si1 C17 H17A 111.3(15)
Si1 C17 H17B 111.1(18)
H17A C17 H17B 109(2)
Si1 C17 H17C 111.6(18)
H17A C17 H17C 105(2)
H17B C17 H17C 108(3)

loop_
_geom_bond_atom_site_label_1
_geom_bond_atom_site_label_2
_geom_bond_distance
Si1 C15 1.864(2)
Si1 C16 1.8641(17)
Si1 C17 1.873(2)
Si1 C1 1.9161(15)
O1 C6 1.4273(17)
O1 C7 1.4383(19)
O2 C8 1.4300(18)
O2 C7 1.4439(18)
C1 C10 1.4988(19)
C1 C2 1.500(2)
C1 H1 0.982(19)
C2 C3 1.344(2)
C2 H2 0.96(2)
C3 C4 1.455(2)
C3 H3 0.96(2)
C4 C10 1.359(2)
C4 C5 1.511(2)
C5 C6 1.523(2)
C5 C11 1.534(2)
C5 H5 0.972(19)
C6 C8 1.509(2)
C6 H6 0.970(18)
C7 C12 1.511(2)
C7 C13 1.514(2)
C8 C9 1.5246(19)
C8 H8 0.973(18)
C9 C10 1.519(2)
C9 C14 1.530(2)
C9 H9 0.985(18)
C11 H11A 0.98(2)
C11 H11B 0.98(2)
C11 H11C 0.99(2)
C12 H12A 0.98(2)
C12 H12B 0.99(2)
C12 H12C 0.97(2)
C13 H13A 1.00(2)
C13 H13B 0.95(2)
C13 H13C 0.98(2)
C14 H14A 0.98(2)
C14 H14B 0.94(2)
C14 H14C 0.99(2)
C15 H15A 0.90(3)
C15 H15B 0.95(3)
C15 H15C 0.98(3)
C16 H16A 0.98(3)
C16 H16B 0.90(3)
C16 H16C 0.96(3)
C17 H17A 0.96(3)
C17 H17B 0.98(3)
C17 H17C 0.93(3)

loop_
_geom_torsion_atom_site_label_1
_geom_torsion_atom_site_label_2
_geom_torsion_atom_site_label_3
_geom_torsion_atom_site_label_4
_geom_torsion
C10 C1 C2 C3 -5.00(16)
Si1 C1 C2 C3 112.60(12)
C1 C2 C3 C4 3.42(17)
C2 C3 C4 C10 -0.21(17)
C2 C3 C4 C5 179.30(14)
C10 C4 C5 C6 18.16(19)
C3 C4 C5 C6 -161.26(14)
C10 C4 C5 C11 -105.79(17)
C3 C4 C5 C11 74.79(19)
C7 O1 C6 C8 34.06(15)
C7 O1 C6 C5 154.88(13)
C4 C5 C6 O1 -165.24(12)
C11 C5 C6 O1 -42.16(18)
C4 C5 C6 C8 -49.96(15)
C11 C5 C6 C8 73.11(17)
C6 O1 C7 O2 -14.91(16)
C6 O1 C7 C12 102.49(14)
C6 O1 C7 C13 -133.42(13)
C8 O2 C7 O1 -11.88(16)
C8 O2 C7 C12 -131.01(13)
C8 O2 C7 C13 104.68(15)
C7 O2 C8 C6 32.17(14)
C7 O2 C8 C9 154.09(12)
O1 C6 C8 O2 -40.66(14)
C5 C6 C8 O2 -163.88(12)
O1 C6 C8 C9 -164.51(12)
C5 C6 C8 C9 72.26(16)
O2 C8 C9 C10 -164.91(12)
C6 C8 C9 C10 -48.77(15)
O2 C8 C9 C14 -41.58(17)
C6 C8 C9 C14 74.56(16)
C3 C4 C10 C1 -3.09(16)
C5 C4 C10 C1 177.41(13)
C3 C4 C10 C9 177.18(13)
C5 C4 C10 C9 -2.3(2)
C2 C1 C10 C4 4.85(16)
Si1 C1 C10 C4 -109.60(12)
C2 C1 C10 C9 -175.42(13)
Si1 C1 C10 C9 70.13(16)
C8 C9 C10 C4 16.51(19)
C14 C9 C10 C4 -107.98(16)
C8 C9 C10 C1 -163.17(13)
C14 C9 C10 C1 72.33(17)
